data_7715456
loop_
_publ_author_name
'Shukla, Pooja'
'Tarannum, Ibtesham'
'Roy, Soumalya'
'Rajput, Amit'
'Lama, Prem'
'Singh, Saurabh Kumar'
'K&#x142;ak, Julia'
'Lee, Junseong'
'Das, Sourav'

_publ_section_title
;
 Effect of diamagnetic Zn(II) ions on the SMM properties of a series of
 trinuclear ZnDy<sub>2</sub> and tetranuclear Zn<sub>2</sub>Dy<sub>2</sub>
 (Ln<sup>III</sup> = Dy, Tb, Gd) complexes: combined experimental and
 theoretical studies.
;
_journal_issue 16
_journal_name_full 'Dalton transactions (Cambridge, England : 2003)'
_journal_page_first 7053
_journal_page_last 7066
_journal_paper_doi 10.1039/d4dt00417e
_journal_volume 53
_journal_year 2024
_chemical_formula_moiety 'C74 H63 Dy2 N12 O22 Zn2, N O3'
_chemical_formula_sum 'C74 H63 Dy2 N13 O25 Zn2'
_chemical_formula_weight 1990.11
_space_group_crystal_system triclinic
_space_group_IT_number 2
_space_group_name_Hall '-P 1'
_space_group_name_H-M_alt 'P -1'
_atom_sites_solution_hydrogens mixed
_atom_sites_solution_primary iterative
_audit_creation_date 2020-12-08
_audit_creation_method
;
Olex2 1.2
(compiled 2018.05.29 svn.r3508 for OlexSys, GUI svn.r5506)
;
_audit_update_record
;
2022-08-04 deposited with the CCDC.	2024-03-18 downloaded from the CCDC.
;
_cell_angle_alpha 76.896(3)
_cell_angle_beta 75.140(3)
_cell_angle_gamma 83.179(4)
_cell_formula_units_Z 2
_cell_length_a 11.9906(9)
_cell_length_b 15.9962(11)
_cell_length_c 22.9493(15)
_cell_measurement_reflns_used 9634
_cell_measurement_temperature 298(2)
_cell_measurement_theta_max 28.052
_cell_measurement_theta_min 2.248
_cell_volume 4135.2(5)
_computing_cell_refinement 'SAINT v8.37A (Bruker, 2015)'
_computing_data_reduction 'SAINT v8.37A (Bruker, 2015)'
_computing_molecular_graphics 'Olex2 (Dolomanov et al., 2009)'
_computing_publication_material 'Olex2 (Dolomanov et al., 2009)'
_computing_structure_refinement 'ShelXL (Sheldrick, 2015)'
_computing_structure_solution 'olex2.solve (Bourhis et al., 2015)'
_diffrn_ambient_temperature 297.65
_diffrn_measured_fraction_theta_full 0.999
_diffrn_measured_fraction_theta_max 0.999
_diffrn_measurement_device_type 'Bruker APEX-II CCD'
_diffrn_measurement_method '\f and \w scans'
_diffrn_radiation_type MoK\a
_diffrn_radiation_wavelength 0.71073
_diffrn_reflns_av_R_equivalents 0.0760
_diffrn_reflns_av_unetI/netI 0.0491
_diffrn_reflns_Laue_measured_fraction_full 0.999
_diffrn_reflns_Laue_measured_fraction_max 0.999
_diffrn_reflns_limit_h_max 14
_diffrn_reflns_limit_h_min -14
_diffrn_reflns_limit_k_max 19
_diffrn_reflns_limit_k_min -19
_diffrn_reflns_limit_l_max 27
_diffrn_reflns_limit_l_min -27
_diffrn_reflns_number 110123
_diffrn_reflns_point_group_measured_fraction_full 0.999
_diffrn_reflns_point_group_measured_fraction_max 0.999
_diffrn_reflns_theta_full 25.242
_diffrn_reflns_theta_max 25.496
_diffrn_reflns_theta_min 2.028
_diffrn_standards_number 0
_exptl_absorpt_coefficient_mu 2.441
_exptl_absorpt_correction_T_max 0.7457
_exptl_absorpt_correction_T_min 0.6144
_exptl_absorpt_correction_type multi-scan
_exptl_absorpt_process_details
'SADABS-2016/2 (Bruker,2016/2) was used for absorption correction. wR2(int) was 0.0958 before and 0.0745 after correction. The Ratio of minimum to maximum transmission is 0.8239. The \l/2 correction factor is Not present.'
_exptl_crystal_colour 'clear yellow'
_exptl_crystal_colour_lustre clear
_exptl_crystal_colour_primary yellow
_exptl_crystal_density_diffrn 1.598
_exptl_crystal_description needle
_exptl_crystal_F_000 1980
_exptl_crystal_size_max 0.056
_exptl_crystal_size_mid 0.033
_exptl_crystal_size_min 0.021
_refine_diff_density_max 2.298
_refine_diff_density_min -1.296
_refine_diff_density_rms 0.129
_refine_ls_extinction_method none
_refine_ls_goodness_of_fit_ref 1.082
_refine_ls_hydrogen_treatment mixed
_refine_ls_matrix_type full
_refine_ls_number_parameters 1002
_refine_ls_number_reflns 15403
_refine_ls_number_restraints 12
_refine_ls_restrained_S_all 1.082
_refine_ls_R_factor_all 0.0889
_refine_ls_R_factor_gt 0.0553
_refine_ls_shift/su_max 0.002
_refine_ls_shift/su_mean 0.000
_refine_ls_structure_factor_coef Fsqd
_refine_ls_weighting_details 'w=1/[\s^2^(Fo^2^)+(0.0766P)^2^+15.8207P] where P=(Fo^2^+2Fc^2^)/3'
_refine_ls_weighting_scheme calc
_refine_ls_wR_factor_gt 0.1369
_refine_ls_wR_factor_ref 0.1707
_reflns_Friedel_coverage 0.000
_reflns_number_gt 10693
_reflns_number_total 15403
_reflns_threshold_expression 'I > 2\s(I)'
_cod_data_source_file d4dt00417e2.cif
_cod_data_source_block skundu_0m_a
_cod_depositor_comments 'Adding full bibliography for 7715451--7715456.cif.'
_cod_database_code 7715456
_shelx_shelxl_version_number 2018/1
_shelx_space_group_comment
;
The symmetry employed for this shelxl refinement is uniquely defined
by the following loop, which should always be used as a source of
symmetry information in preference to the above space-group names.
They are only intended as comments.
;
_olex2_refinement_description
;
1. Fixed Uiso
 At 1.2 times of:
  All C(H) groups, All C(H,H) groups
 At 1.5 times of:
  All C(H,H,H) groups, All O(H) groups
2. Restrained distances
 O7-H7
 0.85 with sigma of 0.01
 O5-H5
 0.85 with sigma of 0.01
 O3-H3
 0.85 with sigma of 0.01
 O1-H1
 0.85 with sigma of 0.01
 C55-H7
 1.917478 with sigma of 0.02
 Dy2-H7
 2.997861 with sigma of 0.02
 C37-H5
 1.919337 with sigma of 0.02
 Dy2-H5
 3.021229 with sigma of 0.02
 C19-H3
 1.902034 with sigma of 0.02
 Dy1-H3
 3.012164 with sigma of 0.02
 C1-H1
 1.91736 with sigma of 0.02
 Dy1-H1
 3.046007 with sigma of 0.02
3. Uiso/Uaniso restraints and constraints
Uanis(C13) = Uanis(C12) = Uanis(C11) = Uanis(C14)
Uanis(C36) = Uanis(C35) = Uanis(C34) = Uanis(C32) = Uanis(C31) = Uanis(C30)
Uanis(O23) = Uanis(O24) = Uanis(O25)
4.a Secondary CH2 refined with riding coordinates:
 C37(H37a,H37b), C55(H55a,H55b), C19(H19a,H19b), C1(H1a,H1b)
4.b Aromatic/amide H refined with riding coordinates:
 C45(H45), C47(H47), C39(H39), C65(H65), C42(H42), C60(H60), C63(H63),
 C48(H48), C57(H57), C53(H53), C54(H54), C24(H24), C49(H49), C67(H67), C66(H66),
  C52(H52), C27(H27), C3(H3a), C6(H6), C21(H21), C9(H9), C72(H72), C18(H18),
 C71(H71), C70(H70), C29(H29), C17(H17), C16(H16), C34(H34), C35(H35), C36(H36),
  C31(H31), C30(H30), C13(H13), C12(H12), C11(H11)
4.c Idealised Me refined as rotating group:
 C59(H59a,H59b,H59c), C41(H41a,H41b,H41c), C23(H23a,H23b,H23c), C74(H74a,H74b,
 H74c), C5(H5a,H5b,H5c)
;
_olex2_submission_special_instructions 'No special instructions were received'

loop_
_space_group_symop_operation_xyz
'x, y, z'
'-x, -y, -z'

loop_
_atom_site_label
_atom_site_type_symbol
_atom_site_fract_x
_atom_site_fract_y
_atom_site_fract_z
_atom_site_U_iso_or_equiv
_atom_site_adp_type
_atom_site_occupancy
_atom_site_site_symmetry_order
_atom_site_calc_flag
_atom_site_refinement_flags_posn
_atom_site_refinement_flags_adp
_atom_site_refinement_flags_occupancy
_atom_site_disorder_assembly
_atom_site_disorder_group
Dy2 Dy 0.17679(3) 0.69410(2) 0.62189(2) 0.04303(12) Uani 1 1 d D . . . .
Dy1 Dy 0.15206(3) 0.76046(3) 0.86390(2) 0.04999(13) Uani 1 1 d D . . . .
Zn2 Zn 0.25957(8) 0.73974(5) 0.45758(4) 0.0439(2) Uani 1 1 d . . . . .
Zn1 Zn 0.36579(9) 0.80651(8) 0.93297(5) 0.0682(3) Uani 1 1 d . . . . .
O6 O 0.1732(4) 0.6459(3) 0.5322(2) 0.0419(12) Uani 1 1 d . . . . .
O8 O 0.2762(4) 0.7823(3) 0.5346(2) 0.0410(11) Uani 1 1 d . . . . .
O22 O 0.0948(5) 0.6978(4) 0.7255(2) 0.0536(14) Uani 1 1 d . . . . .
O7 O 0.3115(5) 0.7614(3) 0.6545(2) 0.0504(13) Uani 1 1 d D . . . .
H7 H 0.296(4) 0.781(4) 0.6879(14) 0.076 Uiso 1 1 d DR . . . .
O4 O 0.3497(5) 0.7503(4) 0.8616(3) 0.0597(16) Uani 1 1 d . . . . .
O2 O 0.1871(5) 0.8199(4) 0.9392(3) 0.0608(16) Uani 1 1 d . . . . .
O5 O 0.0448(5) 0.5809(4) 0.6546(2) 0.0564(14) Uani 1 1 d D . . . .
H5 H 0.023(7) 0.550(5) 0.6907(12) 0.085 Uiso 1 1 d DR . . . .
N5 N 0.3859(5) 0.6375(4) 0.4451(3) 0.0428(14) Uani 1 1 d . . . . .
O3 O 0.2379(5) 0.6477(4) 0.8100(3) 0.0577(15) Uani 1 1 d D . . . .
H3 H 0.220(4) 0.638(4) 0.779(2) 0.087 Uiso 1 1 d DR . . . .
O21 O 0.0169(5) 0.7356(5) 0.8149(3) 0.0665(17) Uani 1 1 d . . . . .
O12 O 0.2258(6) 0.8277(4) 0.7560(3) 0.0656(17) Uani 1 1 d . . . . .
O19 O 0.0823(5) 0.8442(4) 0.6252(3) 0.0622(16) Uani 1 1 d . . . . .
O15 O 0.2674(6) 0.5746(4) 0.6899(3) 0.0652(16) Uani 1 1 d . . . . .
O18 O -0.0010(5) 0.7570(4) 0.5935(3) 0.0620(16) Uani 1 1 d . . . . .
N6 N 0.4099(6) 0.8035(4) 0.3892(3) 0.0466(15) Uani 1 1 d . . . . .
O1 O -0.0096(5) 0.8625(4) 0.8877(3) 0.0664(17) Uani 1 1 d D . . . .
H1 H -0.062(4) 0.881(4) 0.868(3) 0.100 Uiso 1 1 d DR . . . .
O17 O 0.3670(6) 0.6079(4) 0.5969(3) 0.0651(16) Uani 1 1 d . . . . .
N10 N 0.2449(6) 0.9029(5) 0.7591(4) 0.0574(18) Uani 1 1 d . . . . .
O16 O 0.4468(6) 0.5248(5) 0.6657(3) 0.083(2) Uani 1 1 d . . . . .
N11 N 0.3642(7) 0.5682(5) 0.6510(4) 0.0585(18) Uani 1 1 d . . . . .
N7 N 0.1496(5) 0.8527(4) 0.4456(3) 0.0449(15) Uani 1 1 d . . . . .
O13 O 0.2158(7) 0.9181(5) 0.8122(3) 0.085(2) Uani 1 1 d . . . . .
N12 N 0.0011(7) 0.8318(5) 0.6038(4) 0.065(2) Uani 1 1 d . . . . .
C44 C 0.1675(7) 0.5652(5) 0.5274(3) 0.0416(17) Uani 1 1 d . . . . .
C51 C 0.5070(7) 0.7494(5) 0.3814(4) 0.0460(18) Uani 1 1 d . . . . .
C46 C 0.4960(7) 0.6616(5) 0.4122(4) 0.0459(18) Uani 1 1 d . . . . .
N8 N 0.1863(6) 0.7298(4) 0.3795(3) 0.0509(16) Uani 1 1 d . . . . .
O14 O 0.2846(7) 0.9548(5) 0.7144(4) 0.095(2) Uani 1 1 d . . . . .
C43 C 0.2522(7) 0.5227(5) 0.4871(3) 0.0459(18) Uani 1 1 d . . . . .
C38 C 0.0727(7) 0.5184(5) 0.5653(4) 0.0452(18) Uani 1 1 d . . . . .
C45 C 0.3588(7) 0.5590(5) 0.4523(3) 0.0471(18) Uani 1 1 d . . . . .
H45 H 0.414585 0.522383 0.432754 0.057 Uiso 1 1 calc R . . . .
C61 C 0.2469(7) 0.9334(5) 0.4944(4) 0.0444(17) Uani 1 1 d . . . . .
C56 C 0.3623(6) 0.8817(5) 0.5685(4) 0.0441(17) Uani 1 1 d . . . . .
N3 N 0.4494(7) 0.9026(5) 0.8596(4) 0.067(2) Uani 1 1 d . . . . .
C47 C 0.5942(7) 0.6065(5) 0.4073(4) 0.055(2) Uani 1 1 d . . . . .
H47 H 0.589212 0.549726 0.428783 0.066 Uiso 1 1 calc R . . . .
C64 C 0.0791(7) 0.8571(5) 0.4041(4) 0.0497(19) Uani 1 1 d . . . . .
C39 C 0.0620(7) 0.4363(5) 0.5594(4) 0.0497(19) Uani 1 1 d . . . . .
H39 H -0.001478 0.407124 0.584465 0.060 Uiso 1 1 calc R . . . .
O20 O -0.0741(8) 0.8871(5) 0.5938(5) 0.123(4) Uani 1 1 d . . . . .
C65 C -0.0100(8) 0.9189(6) 0.3959(5) 0.063(2) Uani 1 1 d . . . . .
H65 H -0.030503 0.959104 0.421001 0.076 Uiso 1 1 calc R . . . .
C42 C 0.2347(7) 0.4384(5) 0.4828(4) 0.0487(19) Uani 1 1 d . . . . .
H42 H 0.289651 0.412091 0.454753 0.058 Uiso 1 1 calc R . . . .
C40 C 0.1424(7) 0.3941(5) 0.5172(4) 0.0498(19) Uani 1 1 d . . . . .
N4 N 0.3644(7) 0.9166(8) 0.9763(5) 0.087(3) Uani 1 1 d . . . . .
N2 N 0.5316(7) 0.7390(6) 0.9464(4) 0.076(2) Uani 1 1 d . . . . .
C62 C 0.2938(7) 0.8645(5) 0.5313(4) 0.0472(18) Uani 1 1 d . . . . .
C50 C 0.6140(7) 0.7771(6) 0.3437(4) 0.055(2) Uani 1 1 d . . . . .
C37 C -0.0122(7) 0.5583(6) 0.6128(4) 0.054(2) Uani 1 1 d D . . . .
H37A H -0.050628 0.609433 0.592782 0.065 Uiso 1 1 calc R . . . .
H37B H -0.070525 0.518177 0.635624 0.065 Uiso 1 1 calc R . . . .
C69 C 0.1038(7) 0.7933(5) 0.3682(4) 0.0501(19) Uani 1 1 d . . . . .
C55 C 0.4055(7) 0.8073(5) 0.6111(4) 0.052(2) Uani 1 1 d D . . . .
H55A H 0.454969 0.768289 0.587235 0.062 Uiso 1 1 calc R . . . .
H55B H 0.451568 0.827919 0.633416 0.062 Uiso 1 1 calc R . . . .
C26 C 0.4350(7) 0.7455(6) 0.8123(4) 0.053(2) Uani 1 1 d . . . . .
C60 C 0.2693(7) 1.0183(5) 0.4945(4) 0.0488(19) Uani 1 1 d . . . . .
H60 H 0.236511 1.064131 0.470063 0.059 Uiso 1 1 calc R . . . .
C25 C 0.5173(7) 0.8081(6) 0.7867(4) 0.060(2) Uani 1 1 d . . . . .
C59 C 0.3592(8) 1.1255(5) 0.5297(4) 0.062(2) Uani 1 1 d . . . . .
H59A H 0.355129 1.161804 0.490670 0.093 Uiso 1 1 calc GR . . . .
H59B H 0.434487 1.126688 0.536721 0.093 Uiso 1 1 calc GR . . . .
H59C H 0.301642 1.145944 0.561851 0.093 Uiso 1 1 calc GR . . . .
C63 C 0.1716(7) 0.9237(5) 0.4568(4) 0.0475(18) Uani 1 1 d . . . . .
H63 H 0.134988 0.973821 0.438815 0.057 Uiso 1 1 calc R . . . .
C48 C 0.7004(8) 0.6340(7) 0.3710(5) 0.069(3) Uani 1 1 d . . . . .
H48 H 0.765116 0.595507 0.368456 0.083 Uiso 1 1 calc R . . . .
C57 C 0.3827(7) 0.9648(5) 0.5665(4) 0.0498(19) Uani 1 1 d . . . . .
H57 H 0.428655 0.974697 0.590959 0.060 Uiso 1 1 calc R . . . .
C53 C 0.5212(9) 0.9167(6) 0.3220(4) 0.064(2) Uani 1 1 d . . . . .
H53 H 0.523079 0.974373 0.302429 0.077 Uiso 1 1 calc R . . . .
O9 O 0.0133(9) 0.6800(7) 0.9482(4) 0.110(3) Uani 1 1 d . . . . .
C73 C 0.0103(7) 0.7214(6) 0.7648(4) 0.055(2) Uani 1 1 d . . . . .
C54 C 0.4181(8) 0.8835(5) 0.3604(4) 0.057(2) Uani 1 1 d . . . . .
H54 H 0.352132 0.920630 0.365604 0.068 Uiso 1 1 calc R . . . .
C24 C 0.6039(8) 0.8001(7) 0.7327(4) 0.070(3) Uani 1 1 d . . . . .
H24 H 0.655970 0.842732 0.715190 0.084 Uiso 1 1 calc R . . . .
C49 C 0.7109(8) 0.7171(6) 0.3391(5) 0.069(3) Uani 1 1 d . . . . .
H49 H 0.782107 0.734303 0.314200 0.083 Uiso 1 1 calc R . . . .
C58 C 0.3378(7) 1.0352(5) 0.5295(4) 0.052(2) Uani 1 1 d . . . . .
C2 C 0.0069(7) 0.8807(7) 0.9861(4) 0.063(2) Uani 1 1 d . . . . .
N1 N 0.3117(8) 0.7152(7) 1.0158(4) 0.095(3) Uani 1 1 d . . . . .
C20 C 0.4424(7) 0.6745(6) 0.7841(4) 0.058(2) Uani 1 1 d . . . . .
C68 C 0.0440(9) 0.7975(6) 0.3217(4) 0.064(2) Uani 1 1 d . . . . .
C41 C 0.1266(9) 0.3029(5) 0.5147(4) 0.064(2) Uani 1 1 d . . . . .
H41A H 0.138919 0.264912 0.551740 0.096 Uiso 1 1 calc GR . . . .
H41B H 0.181284 0.287002 0.479784 0.096 Uiso 1 1 calc GR . . . .
H41C H 0.049505 0.298824 0.511125 0.096 Uiso 1 1 calc GR . . . .
C22 C 0.6125(7) 0.7303(7) 0.7056(4) 0.068(3) Uani 1 1 d . . . . .
O11 O 0.1832(10) 0.6277(7) 0.9412(5) 0.124(3) Uani 1 1 d . . . . .
N9 N 0.0782(12) 0.6254(10) 0.9711(7) 0.119(4) Uani 1 1 d . . . . .
C67 C -0.0395(9) 0.8639(7) 0.3130(5) 0.076(3) Uani 1 1 d . . . . .
H67 H -0.075663 0.868808 0.280917 0.091 Uiso 1 1 calc R . . . .
C66 C -0.0694(9) 0.9216(7) 0.3502(5) 0.074(3) Uani 1 1 d . . . . .
H66 H -0.129466 0.963133 0.345521 0.088 Uiso 1 1 calc R . . . .
C19 C 0.3534(8) 0.6105(6) 0.8099(4) 0.063(2) Uani 1 1 d D . . . .
H19A H 0.370407 0.565810 0.785944 0.075 Uiso 1 1 calc R . . . .
H19B H 0.357378 0.583766 0.851810 0.075 Uiso 1 1 calc R . . . .
C28 C 0.4522(10) 0.9840(8) 0.8743(6) 0.082(3) Uani 1 1 d . . . . .
C52 C 0.6178(8) 0.8634(6) 0.3140(4) 0.063(2) Uani 1 1 d . . . . .
H52 H 0.686787 0.884324 0.288671 0.076 Uiso 1 1 calc R . . . .
C8 C 0.1070(7) 0.8284(7) 0.9912(4) 0.062(2) Uani 1 1 d . . . . .
C27 C 0.5151(8) 0.8857(7) 0.8091(5) 0.068(3) Uani 1 1 d . . . . .
H27 H 0.565489 0.927048 0.784997 0.082 Uiso 1 1 calc R . . . .
C3 C -0.0765(9) 0.8901(7) 1.0400(5) 0.077(3) Uani 1 1 d . . . . .
H3A H -0.141335 0.927402 1.036980 0.093 Uiso 1 1 calc R . . . .
C6 C 0.0312(8) 0.7898(9) 1.1011(4) 0.085(4) Uani 1 1 d . . . . .
H6 H 0.037639 0.756447 1.139055 0.103 Uiso 1 1 calc R . . . .
C21 C 0.5301(8) 0.6696(7) 0.7312(5) 0.075(3) Uani 1 1 d . . . . .
H21 H 0.533605 0.623433 0.712245 0.089 Uiso 1 1 calc R . . . .
C1 C -0.0049(8) 0.9257(6) 0.9235(4) 0.068(3) Uani 1 1 d D . . . .
H1A H -0.074831 0.963416 0.926598 0.081 Uiso 1 1 calc R . . . .
H1B H 0.060513 0.960518 0.903139 0.081 Uiso 1 1 calc R . . . .
C7 C 0.1201(9) 0.7821(8) 1.0485(4) 0.083(3) Uani 1 1 d . . . . .
C9 C 0.2180(10) 0.7224(10) 1.0570(5) 0.103(4) Uani 1 1 d . . . . .
H9 H 0.212504 0.686331 1.095452 0.124 Uiso 1 1 calc R . . . .
C72 C 0.2154(9) 0.6710(7) 0.3440(5) 0.076(3) Uani 1 1 d . . . . .
H72 H 0.271046 0.627032 0.351863 0.091 Uiso 1 1 calc R . . . .
C4 C -0.0649(9) 0.8453(9) 1.0978(5) 0.087(3) Uani 1 1 d . . . . .
C18 C 0.6387(9) 0.7565(8) 0.9133(5) 0.084(3) Uani 1 1 d . . . . .
H18 H 0.648047 0.804882 0.881498 0.100 Uiso 1 1 calc R . . . .
C33 C 0.4031(10) 0.9902(10) 0.9345(7) 0.097(4) Uani 1 1 d . . . . .
C71 C 0.1629(11) 0.6745(8) 0.2948(5) 0.083(3) Uani 1 1 d . . . . .
H71 H 0.186919 0.634676 0.269469 0.100 Uiso 1 1 calc R . . . .
C23 C 0.7031(9) 0.7221(9) 0.6477(5) 0.095(4) Uani 1 1 d . . . . .
H23A H 0.744144 0.773616 0.632608 0.142 Uiso 1 1 calc GR . . . .
H23B H 0.666515 0.713540 0.617005 0.142 Uiso 1 1 calc GR . . . .
H23C H 0.756273 0.673838 0.656446 0.142 Uiso 1 1 calc GR . . . .
C70 C 0.0792(10) 0.7348(8) 0.2846(5) 0.082(3) Uani 1 1 d . . . . .
H70 H 0.043590 0.735653 0.252868 0.098 Uiso 1 1 calc R . . . .
C74 C -0.1038(9) 0.7364(11) 0.7501(5) 0.113(5) Uani 1 1 d . . . . .
H74A H -0.116480 0.796285 0.732839 0.169 Uiso 1 1 calc GR . . . .
H74B H -0.162688 0.720177 0.787069 0.169 Uiso 1 1 calc GR . . . .
H74C H -0.106621 0.702669 0.720950 0.169 Uiso 1 1 calc GR . . . .
C29 C 0.4917(15) 1.0555(9) 0.8342(8) 0.123(6) Uani 1 1 d . . . . .
H29 H 0.524494 1.052842 0.793288 0.148 Uiso 1 1 calc R . . . .
C5 C -0.1593(11) 0.8592(10) 1.1546(6) 0.115(5) Uani 1 1 d . . . . .
H5A H -0.139268 0.903872 1.171027 0.172 Uiso 1 1 calc GR . . . .
H5B H -0.166217 0.806800 1.185204 0.172 Uiso 1 1 calc GR . . . .
H5C H -0.231676 0.875496 1.143154 0.172 Uiso 1 1 calc GR . . . .
O10 O 0.0583(17) 0.5721(9) 1.0221(7) 0.226(9) Uani 1 1 d . . . . .
C15 C 0.5166(10) 0.6689(10) 0.9919(6) 0.107(5) Uani 1 1 d . . . . .
C17 C 0.7361(11) 0.7056(11) 0.9243(6) 0.113(5) Uani 1 1 d . . . . .
H17 H 0.809457 0.721246 0.901563 0.136 Uiso 1 1 calc R . . . .
C16 C 0.7229(13) 0.6322(14) 0.9689(8) 0.181(10) Uani 1 1 d . . . . .
H16 H 0.787143 0.595702 0.975023 0.217 Uiso 1 1 calc R . . . .
C32 C 0.3921(13) 1.0681(13) 0.9567(9) 0.136(3) Uani 1 1 d . . . . .
C34 C 0.3457(12) 1.0674(12) 1.0177(9) 0.136(3) Uani 1 1 d . . . . .
H34 H 0.336417 1.118703 1.031484 0.163 Uiso 1 1 calc R . . . .
C35 C 0.3133(13) 0.9948(12) 1.0583(9) 0.136(3) Uani 1 1 d . . . . .
H35 H 0.285702 0.994495 1.100080 0.163 Uiso 1 1 calc R . . . .
C36 C 0.3225(12) 0.9177(12) 1.0348(8) 0.136(3) Uani 1 1 d . . . . .
H36 H 0.298191 0.866966 1.061962 0.163 Uiso 1 1 calc R . . . .
C31 C 0.4350(13) 1.1366(13) 0.9137(9) 0.136(3) Uani 1 1 d . . . . .
H31 H 0.430585 1.188449 0.926335 0.163 Uiso 1 1 calc R . . . .
C30 C 0.4844(12) 1.1358(12) 0.8532(8) 0.136(3) Uani 1 1 d . . . . .
H30 H 0.512045 1.185143 0.825452 0.163 Uiso 1 1 calc R . . . .
C14 C 0.6137(16) 0.6120(17) 1.0053(10) 0.230(7) Uani 1 1 d . . . . .
C13 C 0.5894(16) 0.5396(16) 1.0509(9) 0.230(7) Uani 1 1 d . . . . .
H13 H 0.651781 0.505225 1.062174 0.276 Uiso 1 1 calc R . . . .
C12 C 0.4766(15) 0.5130(17) 1.0824(9) 0.230(7) Uani 1 1 d . . . . .
H12 H 0.464703 0.458753 1.107440 0.276 Uiso 1 1 calc R . . . .
C10 C 0.4010(12) 0.6503(12) 1.0293(7) 0.139(7) Uani 1 1 d . . . . .
C11 C 0.3794(16) 0.5765(16) 1.0728(9) 0.230(7) Uani 1 1 d . . . . .
H11 H 0.304676 0.566370 1.096107 0.276 Uiso 1 1 calc R . . . .
N13 N -0.1847(14) 0.958(2) 0.7948(11) 0.222(14) Uani 1 1 d . . . . .
O25 O -0.219(2) 0.9044(16) 0.8274(9) 0.261(6) Uani 1 1 d . . . . .
O23 O -0.2319(18) 0.9936(15) 0.7463(9) 0.261(6) Uani 1 1 d . . . . .
O24 O -0.1210(18) 1.0074(15) 0.7991(8) 0.261(6) Uani 1 1 d . . . . .

loop_
_atom_site_aniso_label
_atom_site_aniso_U_11
_atom_site_aniso_U_22
_atom_site_aniso_U_33
_atom_site_aniso_U_23
_atom_site_aniso_U_13
_atom_site_aniso_U_12
Dy2 0.0481(2) 0.0424(2) 0.0423(2) -0.01749(16) -0.01293(16) 0.00410(16)
Dy1 0.0461(2) 0.0641(3) 0.0448(2) -0.02151(19) -0.01503(17) 0.00635(18)
Zn2 0.0526(5) 0.0387(5) 0.0439(5) -0.0151(4) -0.0141(4) 0.0022(4)
Zn1 0.0514(6) 0.1065(9) 0.0597(6) -0.0445(6) -0.0234(5) 0.0191(6)
O6 0.054(3) 0.036(3) 0.039(3) -0.018(2) -0.008(2) 0.001(2)
O8 0.051(3) 0.035(3) 0.041(3) -0.010(2) -0.018(2) 0.000(2)
O22 0.049(3) 0.066(4) 0.052(3) -0.032(3) -0.007(3) 0.002(3)
O7 0.059(3) 0.054(3) 0.049(3) -0.018(3) -0.023(3) -0.006(3)
O4 0.044(3) 0.088(4) 0.058(4) -0.040(3) -0.018(3) 0.013(3)
O2 0.052(3) 0.091(4) 0.053(3) -0.040(3) -0.025(3) 0.016(3)
O5 0.074(4) 0.055(4) 0.043(3) -0.016(3) -0.009(3) -0.015(3)
N5 0.053(4) 0.037(3) 0.042(3) -0.013(3) -0.013(3) -0.005(3)
O3 0.054(3) 0.064(4) 0.064(4) -0.028(3) -0.021(3) 0.005(3)
O21 0.044(3) 0.111(5) 0.057(4) -0.046(4) -0.016(3) 0.008(3)
O12 0.096(5) 0.048(3) 0.056(4) -0.015(3) -0.018(3) -0.008(3)
O19 0.059(4) 0.053(4) 0.083(4) -0.030(3) -0.021(3) 0.003(3)
O15 0.068(4) 0.057(4) 0.063(4) -0.010(3) -0.014(3) 0.015(3)
O18 0.061(4) 0.051(4) 0.083(4) -0.023(3) -0.031(3) 0.007(3)
N6 0.052(4) 0.043(4) 0.045(4) -0.014(3) -0.008(3) -0.001(3)
O1 0.062(4) 0.084(4) 0.067(4) -0.035(3) -0.036(3) 0.022(3)
O17 0.075(4) 0.061(4) 0.059(4) -0.022(3) -0.017(3) 0.017(3)
N10 0.058(4) 0.060(5) 0.060(5) -0.023(4) -0.014(4) -0.004(4)
O16 0.087(5) 0.086(5) 0.093(5) -0.046(4) -0.047(4) 0.042(4)
N11 0.068(5) 0.051(4) 0.065(5) -0.023(4) -0.027(4) 0.010(4)
N7 0.050(4) 0.039(3) 0.051(4) -0.015(3) -0.019(3) 0.001(3)
O13 0.101(6) 0.080(5) 0.083(5) -0.041(4) -0.021(4) 0.001(4)
N12 0.069(5) 0.047(4) 0.082(6) -0.013(4) -0.029(4) 0.005(4)
C44 0.051(4) 0.038(4) 0.041(4) -0.019(3) -0.015(3) 0.005(3)
C51 0.050(5) 0.046(4) 0.047(4) -0.015(4) -0.015(4) -0.005(4)
C46 0.048(4) 0.047(5) 0.048(4) -0.018(4) -0.015(4) -0.001(4)
N8 0.058(4) 0.056(4) 0.044(4) -0.018(3) -0.014(3) -0.004(3)
O14 0.114(6) 0.073(5) 0.089(6) 0.005(4) -0.014(5) -0.037(5)
C43 0.062(5) 0.038(4) 0.043(4) -0.016(3) -0.016(4) 0.001(4)
C38 0.053(5) 0.039(4) 0.047(4) -0.015(3) -0.016(4) 0.006(4)
C45 0.052(5) 0.049(5) 0.042(4) -0.018(4) -0.010(4) 0.008(4)
C61 0.048(4) 0.038(4) 0.052(4) -0.016(3) -0.014(4) 0.001(3)
C56 0.040(4) 0.044(4) 0.054(5) -0.019(4) -0.015(3) 0.003(3)
N3 0.063(5) 0.072(5) 0.082(6) -0.032(4) -0.042(4) 0.017(4)
C47 0.058(5) 0.045(5) 0.067(6) -0.017(4) -0.024(4) 0.003(4)
C64 0.046(4) 0.053(5) 0.053(5) -0.008(4) -0.019(4) -0.004(4)
C39 0.055(5) 0.044(4) 0.054(5) -0.013(4) -0.017(4) -0.006(4)
O20 0.114(7) 0.051(4) 0.228(11) -0.035(6) -0.095(7) 0.037(5)
C65 0.064(6) 0.054(5) 0.077(6) -0.014(5) -0.029(5) 0.001(4)
C42 0.065(5) 0.038(4) 0.043(4) -0.017(3) -0.007(4) 0.005(4)
C40 0.063(5) 0.041(4) 0.051(5) -0.015(4) -0.018(4) -0.003(4)
N4 0.044(4) 0.152(10) 0.092(7) -0.085(7) -0.021(4) 0.017(5)
N2 0.063(5) 0.109(7) 0.059(5) -0.025(5) -0.025(4) 0.024(5)
C62 0.054(5) 0.046(5) 0.043(4) -0.010(4) -0.014(4) -0.001(4)
C50 0.056(5) 0.061(6) 0.053(5) -0.018(4) -0.015(4) -0.007(4)
C37 0.050(5) 0.060(5) 0.061(5) -0.033(4) -0.011(4) 0.001(4)
C69 0.052(5) 0.060(5) 0.040(4) -0.008(4) -0.013(4) -0.012(4)
C55 0.047(5) 0.055(5) 0.058(5) -0.015(4) -0.020(4) -0.003(4)
C26 0.043(4) 0.073(6) 0.055(5) -0.031(4) -0.027(4) 0.027(4)
C60 0.050(5) 0.039(4) 0.061(5) -0.016(4) -0.019(4) 0.005(4)
C25 0.049(5) 0.080(6) 0.061(5) -0.026(5) -0.025(4) 0.005(5)
C59 0.073(6) 0.046(5) 0.072(6) -0.022(4) -0.017(5) -0.009(4)
C63 0.054(5) 0.041(4) 0.054(5) -0.016(4) -0.023(4) 0.008(4)
C48 0.050(5) 0.072(7) 0.092(7) -0.030(6) -0.022(5) 0.008(5)
C57 0.047(4) 0.054(5) 0.055(5) -0.022(4) -0.015(4) -0.003(4)
C53 0.076(6) 0.054(5) 0.059(6) 0.000(4) -0.019(5) -0.012(5)
O9 0.105(7) 0.122(8) 0.103(7) -0.013(6) -0.030(5) -0.009(6)
C73 0.054(5) 0.063(5) 0.056(5) -0.030(4) -0.017(4) 0.005(4)
C54 0.061(5) 0.045(5) 0.062(5) -0.013(4) -0.006(4) -0.006(4)
C24 0.048(5) 0.106(8) 0.064(6) -0.032(6) -0.021(4) 0.007(5)
C49 0.048(5) 0.067(6) 0.095(7) -0.032(6) -0.010(5) 0.001(5)
C58 0.057(5) 0.045(5) 0.056(5) -0.021(4) -0.008(4) -0.005(4)
C2 0.047(5) 0.092(7) 0.060(6) -0.041(5) -0.015(4) 0.012(5)
N1 0.066(6) 0.152(9) 0.068(6) -0.035(6) -0.026(5) 0.038(6)
C20 0.047(5) 0.075(6) 0.064(5) -0.036(5) -0.023(4) 0.019(4)
C68 0.073(6) 0.071(6) 0.062(6) -0.020(5) -0.032(5) -0.009(5)
C41 0.078(6) 0.044(5) 0.075(6) -0.024(4) -0.017(5) -0.006(4)
C22 0.038(5) 0.115(8) 0.060(6) -0.040(6) -0.015(4) 0.007(5)
O11 0.120(8) 0.126(8) 0.115(8) -0.007(6) -0.034(6) 0.015(7)
N9 0.090(9) 0.130(11) 0.147(12) -0.047(10) -0.042(9) 0.025(8)
C67 0.077(7) 0.094(8) 0.069(6) -0.011(6) -0.044(6) -0.009(6)
C66 0.059(6) 0.073(7) 0.093(8) 0.001(6) -0.041(6) -0.007(5)
C19 0.064(6) 0.062(6) 0.070(6) -0.023(5) -0.030(5) 0.019(5)
C28 0.083(7) 0.074(7) 0.113(9) -0.042(7) -0.056(7) 0.018(6)
C52 0.061(6) 0.062(6) 0.067(6) -0.017(5) -0.008(5) -0.018(5)
C8 0.047(5) 0.096(7) 0.048(5) -0.035(5) -0.010(4) 0.007(5)
C27 0.052(5) 0.086(7) 0.075(7) -0.031(6) -0.021(5) 0.008(5)
C3 0.061(6) 0.104(8) 0.083(7) -0.057(6) -0.027(5) 0.025(6)
C6 0.058(6) 0.155(11) 0.050(6) -0.042(6) -0.018(5) 0.017(7)
C21 0.059(6) 0.102(8) 0.081(7) -0.055(6) -0.036(5) 0.035(6)
C1 0.060(6) 0.084(7) 0.071(6) -0.046(5) -0.024(5) 0.026(5)
C7 0.061(6) 0.138(10) 0.055(6) -0.038(6) -0.020(5) 0.024(6)
C9 0.078(8) 0.166(13) 0.054(6) -0.013(7) -0.023(6) 0.034(8)
C72 0.076(7) 0.079(7) 0.090(7) -0.050(6) -0.025(6) 0.005(5)
C4 0.065(6) 0.140(11) 0.058(6) -0.046(7) -0.003(5) 0.015(7)
C18 0.059(6) 0.121(9) 0.085(7) -0.053(7) -0.028(6) 0.026(6)
C33 0.067(7) 0.132(11) 0.126(11) -0.084(10) -0.046(7) 0.019(7)
C71 0.107(9) 0.099(8) 0.059(6) -0.043(6) -0.020(6) -0.011(7)
C23 0.061(6) 0.155(12) 0.079(7) -0.065(8) -0.008(5) 0.014(7)
C70 0.096(8) 0.104(9) 0.062(6) -0.022(6) -0.037(6) -0.015(7)
C74 0.055(6) 0.230(16) 0.079(8) -0.084(9) -0.029(6) 0.020(8)
C29 0.177(15) 0.078(9) 0.156(14) -0.050(9) -0.103(12) 0.020(9)
C5 0.094(9) 0.169(14) 0.079(8) -0.059(9) -0.006(7) 0.034(9)
O10 0.34(2) 0.138(11) 0.141(11) 0.053(9) -0.018(13) -0.027(12)
C15 0.065(7) 0.147(12) 0.080(8) -0.003(8) -0.006(6) 0.042(7)
C17 0.068(7) 0.174(15) 0.088(9) -0.027(9) -0.026(7) 0.049(8)
C16 0.087(10) 0.25(2) 0.126(13) 0.049(14) 0.007(9) 0.066(12)
C32 0.091(4) 0.187(8) 0.180(8) -0.126(7) -0.065(5) 0.036(5)
C34 0.091(4) 0.187(8) 0.180(8) -0.126(7) -0.065(5) 0.036(5)
C35 0.091(4) 0.187(8) 0.180(8) -0.126(7) -0.065(5) 0.036(5)
C36 0.091(4) 0.187(8) 0.180(8) -0.126(7) -0.065(5) 0.036(5)
C31 0.091(4) 0.187(8) 0.180(8) -0.126(7) -0.065(5) 0.036(5)
C30 0.091(4) 0.187(8) 0.180(8) -0.126(7) -0.065(5) 0.036(5)
C14 0.114(7) 0.293(14) 0.164(9) 0.100(9) 0.004(6) 0.089(8)
C13 0.114(7) 0.293(14) 0.164(9) 0.100(9) 0.004(6) 0.089(8)
C12 0.114(7) 0.293(14) 0.164(9) 0.100(9) 0.004(6) 0.089(8)
C10 0.092(10) 0.192(17) 0.090(9) 0.013(10) -0.016(8) 0.066(10)
C11 0.114(7) 0.293(14) 0.164(9) 0.100(9) 0.004(6) 0.089(8)
N13 0.086(9) 0.40(3) 0.23(2) -0.25(3) 0.050(11) -0.079(14)
O25 0.253(13) 0.333(15) 0.178(10) 0.025(9) -0.047(8) -0.108(11)
O23 0.253(13) 0.333(15) 0.178(10) 0.025(9) -0.047(8) -0.108(11)
O24 0.253(13) 0.333(15) 0.178(10) 0.025(9) -0.047(8) -0.108(11)

loop_
_atom_type_symbol
_atom_type_description
_atom_type_scat_dispersion_real
_atom_type_scat_dispersion_imag
_atom_type_scat_source
C C 0.0033 0.0016 'International Tables Vol C Tables 4.2.6.8 and 6.1.1.4'
H H 0.0000 0.0000 'International Tables Vol C Tables 4.2.6.8 and 6.1.1.4'
Dy Dy -0.1892 4.4098 'International Tables Vol C Tables 4.2.6.8 and 6.1.1.4'
N N 0.0061 0.0033 'International Tables Vol C Tables 4.2.6.8 and 6.1.1.4'
O O 0.0106 0.0060 'International Tables Vol C Tables 4.2.6.8 and 6.1.1.4'
Zn Zn 0.2839 1.4301 'International Tables Vol C Tables 4.2.6.8 and 6.1.1.4'

loop_
_geom_angle_atom_site_label_1
_geom_angle_atom_site_label_2
_geom_angle_atom_site_label_3
_geom_angle
_geom_angle_site_symmetry_1
_geom_angle_site_symmetry_3
_geom_angle_publ_flag
O6 Dy2 Zn2 35.30(12) . . ?
O6 Dy2 O7 136.17(18) . . ?
O6 Dy2 O5 73.54(17) . . ?
O6 Dy2 O19 113.55(19) . . ?
O6 Dy2 O15 108.10(19) . . ?
O6 Dy2 O18 73.58(19) . . ?
O6 Dy2 O17 75.57(19) . . ?
O6 Dy2 N11 93.99(18) . . ?
O6 Dy2 N12 93.4(2) . . ?
O8 Dy2 Zn2 33.82(11) . . ?
O8 Dy2 O6 69.01(16) . . ?
O8 Dy2 O22 138.55(18) . . ?
O8 Dy2 O7 74.08(18) . . ?
O8 Dy2 O5 141.69(17) . . ?
O8 Dy2 O19 74.41(19) . . ?
O8 Dy2 O15 125.16(19) . . ?
O8 Dy2 O18 88.0(2) . . ?
O8 Dy2 O17 78.07(19) . . ?
O8 Dy2 N11 100.5(2) . . ?
O8 Dy2 N12 79.6(2) . . ?
O22 Dy2 Zn2 165.29(14) . . ?
O22 Dy2 O6 149.20(18) . . ?
O22 Dy2 O7 74.16(19) . . ?
O22 Dy2 O5 76.54(18) . . ?
O22 Dy2 O19 73.1(2) . . ?
O22 Dy2 O15 69.9(2) . . ?
O22 Dy2 O18 91.3(2) . . ?
O22 Dy2 O17 117.5(2) . . ?
O22 Dy2 N11 93.0(2) . . ?
O22 Dy2 N12 82.0(2) . . ?
O7 Dy2 Zn2 105.87(13) . . ?
O7 Dy2 O5 143.12(19) . . ?
O7 Dy2 O19 77.02(19) . . ?
O7 Dy2 O15 75.0(2) . . ?
O7 Dy2 O18 128.27(19) . . ?
O7 Dy2 O17 74.4(2) . . ?
O7 Dy2 N11 70.11(19) . . ?
O7 Dy2 N12 102.4(2) . . ?
O5 Dy2 Zn2 108.14(12) . . ?
O5 Dy2 O19 114.9(2) . . ?
O5 Dy2 O15 74.2(2) . . ?
O5 Dy2 O18 73.8(2) . . ?
O5 Dy2 O17 100.4(2) . . ?
O5 Dy2 N11 89.7(2) . . ?
O5 Dy2 N12 95.1(2) . . ?
O19 Dy2 Zn2 92.51(15) . . ?
O19 Dy2 N11 146.77(19) . . ?
O19 Dy2 N12 25.50(19) . . ?
O15 Dy2 Zn2 124.66(15) . . ?
O15 Dy2 O19 138.3(2) . . ?
O15 Dy2 O17 50.4(2) . . ?
O15 Dy2 N11 25.6(2) . . ?
O15 Dy2 N12 151.5(2) . . ?
O18 Dy2 Zn2 77.09(16) . . ?
O18 Dy2 O19 51.33(19) . . ?
O18 Dy2 O15 145.9(2) . . ?
O18 Dy2 O17 149.0(2) . . ?
O18 Dy2 N11 161.5(2) . . ?
O18 Dy2 N12 25.8(2) . . ?
O17 Dy2 Zn2 75.96(15) . . ?
O17 Dy2 O19 144.6(2) . . ?
O17 Dy2 N11 25.07(19) . . ?
O17 Dy2 N12 157.4(2) . . ?
N11 Dy2 Zn2 100.82(16) . . ?
N12 Dy2 Zn2 83.68(17) . . ?
N12 Dy2 N11 172.1(2) . . ?
O4 Dy1 Zn1 34.39(13) . . ?
O4 Dy1 O3 73.76(19) . . ?
O4 Dy1 O12 81.0(2) . . ?
O4 Dy1 O1 136.0(2) . . ?
O4 Dy1 O13 76.6(2) . . ?
O4 Dy1 O9 122.1(3) . . ?
O4 Dy1 O11 74.5(3) . . ?
O4 Dy1 N9 98.7(3) . . ?
O2 Dy1 Zn1 34.06(14) . . ?
O2 Dy1 O4 68.45(19) . . ?
O2 Dy1 O3 137.15(19) . . ?
O2 Dy1 O21 146.8(2) . . ?
O2 Dy1 O12 119.0(2) . . ?
O2 Dy1 O1 74.30(19) . . ?
O2 Dy1 O13 72.5(2) . . ?
O2 Dy1 O9 84.3(3) . . ?
O2 Dy1 O11 79.5(3) . . ?
O2 Dy1 N9 79.9(3) . . ?
O3 Dy1 Zn1 106.01(13) . . ?
O3 Dy1 O12 72.6(2) . . ?
O3 Dy1 O1 148.16(19) . . ?
O3 Dy1 O13 117.5(2) . . ?
O3 Dy1 O9 99.7(3) . . ?
O3 Dy1 O11 71.5(3) . . ?
O3 Dy1 N9 86.7(3) . . ?
O21 Dy1 Zn1 177.22(18) . . ?
O21 Dy1 O4 144.56(19) . . ?
O21 Dy1 O3 74.0(2) . . ?
O21 Dy1 O12 75.6(2) . . ?
O21 Dy1 O1 74.2(2) . . ?
O21 Dy1 O13 106.1(2) . . ?
O21 Dy1 O9 77.8(3) . . ?
O21 Dy1 O11 108.5(3) . . ?
O21 Dy1 N9 93.9(3) . . ?
O12 Dy1 Zn1 101.67(16) . . ?
O12 Dy1 O13 49.1(2) . . ?
O12 Dy1 O11 140.9(3) . . ?
O12 Dy1 N9 158.6(3) . . ?
O1 Dy1 Zn1 105.67(14) . . ?
O1 Dy1 O12 97.9(2) . . ?
O1 Dy1 O13 70.6(2) . . ?
O1 Dy1 O9 75.0(3) . . ?
O1 Dy1 O11 120.9(3) . . ?
O1 Dy1 N9 96.9(3) . . ?
O13 Dy1 Zn1 71.36(17) . . ?
O13 Dy1 N9 151.8(3) . . ?
O9 Dy1 Zn1 104.9(2) . . ?
O9 Dy1 O12 153.4(3) . . ?
O9 Dy1 O13 142.5(3) . . ?
O9 Dy1 O11 50.2(3) . . ?
O9 Dy1 N9 24.4(3) . . ?
O11 Dy1 Zn1 74.1(3) . . ?
O11 Dy1 O13 145.4(3) . . ?
O11 Dy1 N9 25.8(3) . . ?
N9 Dy1 Zn1 88.9(3) . . ?
O6 Zn2 Dy2 39.86(12) . . ?
O6 Zn2 N6 156.9(2) . . ?
O6 Zn2 N8 103.4(2) . . ?
O8 Zn2 Dy2 37.82(14) . . ?
O8 Zn2 O6 77.56(18) . . ?
O8 Zn2 N5 106.6(2) . . ?
O8 Zn2 N6 97.9(2) . . ?
O8 Zn2 N7 83.7(2) . . ?
O8 Zn2 N8 158.8(2) . . ?
N5 Zn2 Dy2 98.70(17) . . ?
N5 Zn2 O6 83.2(2) . . ?
N5 Zn2 N6 76.3(2) . . ?
N5 Zn2 N7 165.3(2) . . ?
N5 Zn2 N8 94.6(2) . . ?
N6 Zn2 Dy2 133.02(16) . . ?
N7 Zn2 Dy2 95.79(17) . . ?
N7 Zn2 O6 109.6(2) . . ?
N7 Zn2 N6 92.2(2) . . ?
N7 Zn2 N8 76.0(2) . . ?
N8 Zn2 Dy2 137.86(18) . . ?
N8 Zn2 N6 89.0(2) . . ?
O4 Zn1 Dy1 39.14(15) . . ?
O4 Zn1 O2 77.0(2) . . ?
O4 Zn1 N3 83.9(3) . . ?
O4 Zn1 N4 153.6(4) . . ?
O4 Zn1 N2 97.7(3) . . ?
O4 Zn1 N1 106.1(3) . . ?
O2 Zn1 Dy1 37.83(14) . . ?
O2 Zn1 N3 109.6(3) . . ?
O2 Zn1 N4 94.1(3) . . ?
O2 Zn1 N2 156.2(3) . . ?
O2 Zn1 N1 81.2(3) . . ?
N3 Zn1 Dy1 98.77(19) . . ?
N3 Zn1 N4 75.7(4) . . ?
N3 Zn1 N2 92.6(3) . . ?
N4 Zn1 Dy1 127.7(2) . . ?
N2 Zn1 Dy1 132.5(2) . . ?
N2 Zn1 N4 99.8(3) . . ?
N1 Zn1 Dy1 94.2(3) . . ?
N1 Zn1 N3 167.0(3) . . ?
N1 Zn1 N4 96.7(4) . . ?
N1 Zn1 N2 78.1(3) . . ?
Zn2 O6 Dy2 104.84(19) . . ?
C44 O6 Dy2 127.0(4) . . ?
C44 O6 Zn2 122.5(4) . . ?
Zn2 O8 Dy2 108.4(2) . . ?
C62 O8 Dy2 124.0(4) . . ?
C62 O8 Zn2 121.4(4) . . ?
C73 O22 Dy2 147.6(6) . . ?
C55 O7 Dy2 122.0(4) . . ?
Zn1 O4 Dy1 106.5(2) . . ?
C26 O4 Dy1 125.3(5) . . ?
C26 O4 Zn1 122.7(5) . . ?
Zn1 O2 Dy1 108.1(2) . . ?
C8 O2 Dy1 123.2(5) . . ?
C8 O2 Zn1 123.8(5) . . ?
C37 O5 Dy2 121.7(5) . . ?
C46 N5 Zn2 115.5(5) . . ?
C45 N5 Zn2 122.2(5) . . ?
C45 N5 C46 119.9(6) . . ?
C19 O3 Dy1 122.6(5) . . ?
C73 O21 Dy1 140.6(6) . . ?
N10 O12 Dy1 102.7(5) . . ?
N12 O19 Dy2 93.5(5) . . ?
N11 O15 Dy2 96.4(5) . . ?
N12 O18 Dy2 98.2(5) . . ?
C51 N6 Zn2 112.5(5) . . ?
C54 N6 Zn2 129.4(6) . . ?
C54 N6 C51 117.9(7) . . ?
C1 O1 Dy1 120.8(5) . . ?
N11 O17 Dy2 96.3(5) . . ?
O13 N10 O12 114.5(8) . . ?
O14 N10 O12 122.0(8) . . ?
O14 N10 O13 123.4(8) . . ?
O15 N11 Dy2 58.0(4) . . ?
O17 N11 Dy2 58.6(4) . . ?
O17 N11 O15 115.5(7) . . ?
O16 N11 Dy2 171.2(6) . . ?
O16 N11 O15 121.8(8) . . ?
O16 N11 O17 122.7(8) . . ?
C64 N7 Zn2 115.8(5) . . ?
C63 N7 Zn2 121.9(5) . . ?
C63 N7 C64 118.1(7) . . ?
N10 O13 Dy1 93.5(5) . . ?
O19 N12 Dy2 61.0(4) . . ?
O19 N12 O18 116.9(7) . . ?
O18 N12 Dy2 56.0(4) . . ?
O20 N12 Dy2 176.1(7) . . ?
O20 N12 O19 122.6(8) . . ?
O20 N12 O18 120.5(8) . . ?
O6 C44 C43 123.4(7) . . ?
O6 C44 C38 118.8(6) . . ?
C43 C44 C38 117.8(6) . . ?
N6 C51 C46 117.2(7) . . ?
N6 C51 C50 122.4(7) . . ?
C50 C51 C46 120.4(7) . . ?
N5 C46 C51 117.2(7) . . ?
C47 C46 N5 124.5(7) . . ?
C47 C46 C51 118.3(7) . . ?
C69 N8 Zn2 113.1(5) . . ?
C72 N8 Zn2 127.7(7) . . ?
C72 N8 C69 119.1(8) . . ?
C44 C43 C45 123.0(7) . . ?
C44 C43 C42 119.0(7) . . ?
C42 C43 C45 117.9(7) . . ?
C44 C38 C37 119.2(7) . . ?
C39 C38 C44 120.0(7) . . ?
C39 C38 C37 120.8(8) . . ?
N5 C45 C43 127.1(7) . . ?
C62 C61 C60 119.6(7) . . ?
C62 C61 C63 123.2(7) . . ?
C60 C61 C63 117.1(7) . . ?
C62 C56 C55 117.7(7) . . ?
C57 C56 C62 119.9(7) . . ?
C57 C56 C55 122.3(7) . . ?
C28 N3 Zn1 115.8(8) . . ?
C27 N3 Zn1 123.1(7) . . ?
C27 N3 C28 119.4(10) . . ?
C46 C47 C48 121.3(8) . . ?
C65 C64 N7 125.2(8) . . ?
C65 C64 C69 118.6(8) . . ?
C69 C64 N7 116.1(7) . . ?
C38 C39 C40 123.2(8) . . ?
C64 C65 C66 120.9(9) . . ?
C40 C42 C43 123.7(7) . . ?
C39 C40 C41 120.1(8) . . ?
C42 C40 C39 116.2(7) . . ?
C42 C40 C41 123.6(8) . . ?
C33 N4 Zn1 113.4(7) . . ?
C36 N4 Zn1 125.4(12) . . ?
C36 N4 C33 121.0(12) . . ?
C18 N2 Zn1 128.4(8) . . ?
C18 N2 C15 119.3(9) . . ?
C15 N2 Zn1 112.2(7) . . ?
O8 C62 C61 123.6(7) . . ?
O8 C62 C56 118.0(7) . . ?
C61 C62 C56 118.4(7) . . ?
C51 C50 C49 118.8(8) . . ?
C52 C50 C51 117.2(8) . . ?
C52 C50 C49 124.0(9) . . ?
O5 C37 C38 110.6(6) . . ?
N8 C69 C64 118.1(7) . . ?
N8 C69 C68 122.2(8) . . ?
C64 C69 C68 119.7(8) . . ?
O7 C55 C56 111.7(6) . . ?
O4 C26 C25 123.1(8) . . ?
O4 C26 C20 117.9(9) . . ?
C25 C26 C20 119.0(8) . . ?
C58 C60 C61 122.1(7) . . ?
C26 C25 C24 119.9(9) . . ?
C26 C25 C27 124.2(8) . . ?
C24 C25 C27 115.7(9) . . ?
N7 C63 C61 126.7(7) . . ?
C49 C48 C47 120.8(9) . . ?
C56 C57 C58 123.0(7) . . ?
C52 C53 C54 118.9(9) . . ?
N9 O9 Dy1 100.2(10) . . ?
O22 C73 C74 118.4(8) . . ?
O21 C73 O22 124.3(8) . . ?
O21 C73 C74 117.3(8) . . ?
N6 C54 C53 123.5(8) . . ?
C22 C24 C25 121.3(10) . . ?
C48 C49 C50 120.3(9) . . ?
C60 C58 C59 121.4(8) . . ?
C60 C58 C57 117.0(7) . . ?
C57 C58 C59 121.6(8) . . ?
C8 C2 C3 118.8(9) . . ?
C8 C2 C1 118.1(8) . . ?
C3 C2 C1 123.1(9) . . ?
C9 N1 Zn1 125.4(9) . . ?
C9 N1 C10 119.9(11) . . ?
C10 N1 Zn1 113.6(8) . . ?
C26 C20 C19 118.8(8) . . ?
C21 C20 C26 118.7(9) . . ?
C21 C20 C19 122.5(8) . . ?
C69 C68 C70 116.6(9) . . ?
C67 C68 C69 119.1(9) . . ?
C67 C68 C70 124.3(9) . . ?
C24 C22 C21 117.9(9) . . ?
C24 C22 C23 121.5(10) . . ?
C21 C22 C23 120.4(10) . . ?
N9 O11 Dy1 95.2(9) . . ?
O9 N9 Dy1 55.4(8) . . ?
O9 N9 O11 114.2(15) . . ?
O9 N9 O10 129.7(16) . . ?
O11 N9 Dy1 59.0(8) . . ?
O10 N9 Dy1 169.5(13) . . ?
O10 N9 O11 115.8(15) . . ?
C66 C67 C68 121.3(9) . . ?
C67 C66 C65 120.0(10) . . ?
O3 C19 C20 112.9(7) . . ?
C33 C28 N3 116.1(12) . . ?
C29 C28 N3 126.0(12) . . ?
C29 C28 C33 117.8(12) . . ?
C53 C52 C50 120.1(9) . . ?
O2 C8 C2 118.6(8) . . ?
O2 C8 C7 121.0(8) . . ?
C2 C8 C7 120.3(8) . . ?
N3 C27 C25 125.5(10) . . ?
C4 C3 C2 121.9(9) . . ?
C4 C6 C7 121.8(10) . . ?
C22 C21 C20 123.2(9) . . ?
O1 C1 C2 109.4(8) . . ?
C8 C7 C6 118.9(9) . . ?
C8 C7 C9 123.5(9) . . ?
C6 C7 C9 117.6(10) . . ?
N1 C9 C7 125.3(11) . . ?
N8 C72 C71 121.2(10) . . ?
C3 C4 C5 118.9(10) . . ?
C6 C4 C3 118.1(9) . . ?
C6 C4 C5 123.0(11) . . ?
N2 C18 C17 122.8(13) . . ?
N4 C33 C32 117.9(15) . . ?
C28 C33 N4 118.3(11) . . ?
C28 C33 C32 123.8(17) . . ?
C70 C71 C72 120.2(10) . . ?
C71 C70 C68 120.6(9) . . ?
C28 C29 C30 121.6(16) . . ?
N2 C15 C14 121.1(12) . . ?
N2 C15 C10 119.7(10) . . ?
C14 C15 C10 119.2(14) . . ?
C16 C17 C18 119.1(14) . . ?
C17 C16 C14 120.2(14) . . ?
C34 C32 C33 120(2) . . ?
C31 C32 C33 114.6(17) . . ?
C31 C32 C34 125.7(17) . . ?
C35 C34 C32 121.9(18) . . ?
C34 C35 C36 117.5(18) . . ?
N4 C36 C35 121.9(19) . . ?
C32 C31 C30 125.1(17) . . ?
C31 C30 C29 117.1(19) . . ?
C16 C14 C15 117.5(16) . . ?
C13 C14 C15 116.9(17) . . ?
C13 C14 C16 125.5(16) . . ?
C14 C13 C12 125.4(16) . . ?
C13 C12 C11 116.2(19) . . ?
N1 C10 C15 114.6(13) . . ?
C11 C10 N1 123.1(14) . . ?
C11 C10 C15 122.2(13) . . ?
C10 C11 C12 119.1(16) . . ?
O25 N13 O23 121(2) . . ?
O25 N13 O24 128(3) . . ?
O24 N13 O23 109(3) . . ?

loop_
_geom_bond_atom_site_label_1
_geom_bond_atom_site_label_2
_geom_bond_distance
_geom_bond_site_symmetry_2
_geom_bond_publ_flag
Dy2 Zn2 3.5695(10) . ?
Dy2 O6 2.367(4) . ?
Dy2 O8 2.306(5) . ?
Dy2 O22 2.340(5) . ?
Dy2 O7 2.393(5) . ?
Dy2 O5 2.409(5) . ?
Dy2 O19 2.538(6) . ?
Dy2 O15 2.508(6) . ?
Dy2 O18 2.426(6) . ?
Dy2 O17 2.524(6) . ?
Dy2 N11 2.939(8) . ?
Dy2 N12 2.897(8) . ?
Dy1 Zn1 3.5616(11) . ?
Dy1 O4 2.344(5) . ?
Dy1 O2 2.298(5) . ?
Dy1 O3 2.400(5) . ?
Dy1 O21 2.310(6) . ?
Dy1 O12 2.443(6) . ?
Dy1 O1 2.415(6) . ?
Dy1 O13 2.644(8) . ?
Dy1 O9 2.428(9) . ?
Dy1 O11 2.498(10) . ?
Dy1 N9 2.903(17) . ?
Zn2 O6 2.134(5) . ?
Zn2 O8 2.093(5) . ?
Zn2 N5 2.110(6) . ?
Zn2 N6 2.239(6) . ?
Zn2 N7 2.114(6) . ?
Zn2 N8 2.232(6) . ?
Zn1 O4 2.098(5) . ?
Zn1 O2 2.099(6) . ?
Zn1 N3 2.129(9) . ?
Zn1 N4 2.207(9) . ?
Zn1 N2 2.206(8) . ?
Zn1 N1 2.121(11) . ?
O6 C44 1.333(8) . ?
O8 C62 1.339(9) . ?
O22 C73 1.255(9) . ?
O7 C55 1.447(9) . ?
O4 C26 1.326(10) . ?
O2 C8 1.348(10) . ?
O5 C37 1.439(9) . ?
N5 C46 1.393(10) . ?
N5 C45 1.299(10) . ?
O3 C19 1.441(10) . ?
O21 C73 1.247(9) . ?
O12 N10 1.271(9) . ?
O19 N12 1.250(9) . ?
O15 N11 1.280(9) . ?
O18 N12 1.276(9) . ?
N6 C51 1.365(10) . ?
N6 C54 1.302(10) . ?
O1 C1 1.453(10) . ?
O17 N11 1.253(9) . ?
N10 O13 1.250(9) . ?
N10 O14 1.195(10) . ?
O16 N11 1.215(9) . ?
N7 C64 1.413(9) . ?
N7 C63 1.291(9) . ?
N12 O20 1.214(10) . ?
C44 C43 1.410(10) . ?
C44 C38 1.417(11) . ?
C51 C46 1.426(11) . ?
C51 C50 1.408(11) . ?
C46 C47 1.381(11) . ?
N8 C69 1.360(11) . ?
N8 C72 1.339(11) . ?
C43 C45 1.431(11) . ?
C43 C42 1.418(10) . ?
C38 C39 1.376(10) . ?
C38 C37 1.490(10) . ?
C61 C62 1.387(11) . ?
C61 C60 1.416(10) . ?
C61 C63 1.442(10) . ?
C56 C62 1.413(10) . ?
C56 C55 1.492(11) . ?
C56 C57 1.368(10) . ?
N3 C28 1.423(13) . ?
N3 C27 1.289(12) . ?
C47 C48 1.390(13) . ?
C64 C65 1.385(12) . ?
C64 C69 1.411(11) . ?
C39 C40 1.409(11) . ?
C65 C66 1.400(13) . ?
C42 C40 1.355(11) . ?
C40 C41 1.509(10) . ?
N4 C33 1.382(17) . ?
N4 C36 1.311(18) . ?
N2 C18 1.339(13) . ?
N2 C15 1.342(15) . ?
C50 C49 1.413(12) . ?
C50 C52 1.395(12) . ?
C69 C68 1.418(11) . ?
C26 C25 1.412(13) . ?
C26 C20 1.412(11) . ?
C60 C58 1.371(11) . ?
C25 C24 1.419(12) . ?
C25 C27 1.442(13) . ?
C59 C58 1.499(11) . ?
C48 C49 1.368(14) . ?
C57 C58 1.390(12) . ?
C53 C54 1.405(12) . ?
C53 C52 1.352(13) . ?
O9 N9 1.219(14) . ?
C73 C74 1.470(13) . ?
C24 C22 1.377(14) . ?
C2 C8 1.393(12) . ?
C2 C3 1.401(13) . ?
C2 C1 1.489(13) . ?
N1 C9 1.282(13) . ?
N1 C10 1.442(15) . ?
C20 C19 1.483(13) . ?
C20 C21 1.399(13) . ?
C68 C67 1.386(14) . ?
C68 C70 1.419(14) . ?
C22 C21 1.391(15) . ?
C22 C23 1.507(13) . ?
O11 N9 1.269(15) . ?
N9 O10 1.268(17) . ?
C67 C66 1.355(15) . ?
C28 C33 1.377(17) . ?
C28 C29 1.344(19) . ?
C8 C7 1.394(13) . ?
C3 C4 1.390(15) . ?
C6 C7 1.407(13) . ?
C6 C4 1.375(15) . ?
C7 C9 1.447(15) . ?
C72 C71 1.415(14) . ?
C4 C5 1.532(14) . ?
C18 C17 1.387(15) . ?
C33 C32 1.430(19) . ?
C71 C70 1.335(15) . ?
C29 C30 1.432(18) . ?
C15 C14 1.443(18) . ?
C15 C10 1.455(18) . ?
C17 C16 1.37(2) . ?
C16 C14 1.39(2) . ?
C32 C34 1.37(2) . ?
C32 C31 1.35(2) . ?
C34 C35 1.34(2) . ?
C35 C36 1.437(19) . ?
C31 C30 1.37(2) . ?
C14 C13 1.38(2) . ?
C13 C12 1.42(3) . ?
C12 C11 1.48(2) . ?
C10 C11 1.36(2) . ?
N13 O25 1.05(3) . ?
N13 O23 1.36(3) . ?
N13 O24 1.20(2) . ?

loop_
_smtbx_masks_void_nr
_smtbx_masks_void_average_x
_smtbx_masks_void_average_y
_smtbx_masks_void_average_z
_smtbx_masks_void_volume
_smtbx_masks_void_count_electrons
_smtbx_masks_void_content
1 0.224 0.402 0.809 329.7 29.4 ?
2 -0.970 0.598 0.191 329.7 28.7 ?
